data_7014596
loop_
_publ_author_name
'Liu, Xiang Y.'
'Lokare, Kapil S.'
'Ganesh, Somesh K.'
'Gonzales, Jason M.'
'Oxgaard, Jonas'
'Goddard, 3rd, William A'
'Periana, Roy A.'

_publ_section_title
;
 Rhodium complexes bearing tetradentate diamine-bis(phenolate) ligands.
;
_journal_issue 1
_journal_name_full 'Dalton transactions (Cambridge, England : 2003)'
_journal_page_first 301
_journal_page_last 304
_journal_paper_doi 10.1039/c0dt00997k
_journal_volume 40
_journal_year 2011
_chemical_formula_sum 'C27 H40 Cl N2 O4 Rh'
_chemical_formula_weight 594.97
_chemical_name_systematic
; 
 ? 
;
_space_group_IT_number 61
_symmetry_cell_setting orthorhombic
_symmetry_space_group_name_Hall '-P 2ac 2ab'
_symmetry_space_group_name_H-M 'P b c a'
_atom_sites_solution_hydrogens geom
_atom_sites_solution_primary direct
_atom_sites_solution_secondary difmap
_audit_creation_method SHELXL-97
_cell_angle_alpha 90.00
_cell_angle_beta 90.00
_cell_angle_gamma 90.00
_cell_formula_units_Z 8
_cell_length_a 11.740(3)
_cell_length_b 19.505(4)
_cell_length_c 24.825(5)
_cell_measurement_reflns_used 3815
_cell_measurement_temperature 296(2)
_cell_measurement_theta_max 24.98
_cell_measurement_theta_min 2.18
_cell_volume 5685(2)
_computing_cell_refinement 'Bruker SMART'
_computing_data_collection 'Bruker SMART'
_computing_data_reduction 'Bruker SAINT'
_computing_molecular_graphics 'Bruker SHELXTL'
_computing_publication_material 'Bruker SHELXTL'
_computing_structure_refinement 'SHELXL-97 (Sheldrick, 1997)'
_computing_structure_solution 'SHELXS-97 (Sheldrick, 1990)'
_diffrn_ambient_temperature 296(2)
_diffrn_measured_fraction_theta_full 1.000
_diffrn_measured_fraction_theta_max 1.000
_diffrn_measurement_device_type 'CCD area detector'
_diffrn_measurement_method 'phi and omega scans'
_diffrn_radiation_monochromator graphite
_diffrn_radiation_source 'fine-focus sealed tube'
_diffrn_radiation_type MoK\a
_diffrn_radiation_wavelength 0.71073
_diffrn_reflns_av_R_equivalents 0.0615
_diffrn_reflns_av_sigmaI/netI 0.0446
_diffrn_reflns_limit_h_max 12
_diffrn_reflns_limit_h_min -14
_diffrn_reflns_limit_k_max 23
_diffrn_reflns_limit_k_min -23
_diffrn_reflns_limit_l_max 30
_diffrn_reflns_limit_l_min -28
_diffrn_reflns_number 30572
_diffrn_reflns_theta_full 25.68
_diffrn_reflns_theta_max 25.68
_diffrn_reflns_theta_min 1.64
_exptl_absorpt_coefficient_mu 0.728
_exptl_absorpt_correction_T_max 0.645
_exptl_absorpt_correction_T_min 0.580
_exptl_absorpt_correction_type multi-scan
_exptl_absorpt_process_details SADABS
_exptl_crystal_colour red
_exptl_crystal_density_diffrn 1.390
_exptl_crystal_density_method 'not measured'
_exptl_crystal_description plate
_exptl_crystal_F_000 2480
_exptl_crystal_size_max 0.12
_exptl_crystal_size_mid 0.12
_exptl_crystal_size_min 0.03
_refine_diff_density_max 1.660
_refine_diff_density_min -0.720
_refine_diff_density_rms 0.092
_refine_ls_extinction_method none
_refine_ls_goodness_of_fit_ref 1.026
_refine_ls_hydrogen_treatment constr
_refine_ls_matrix_type full
_refine_ls_number_parameters 325
_refine_ls_number_reflns 5392
_refine_ls_number_restraints 12
_refine_ls_restrained_S_all 1.042
_refine_ls_R_factor_all 0.0786
_refine_ls_R_factor_gt 0.0511
_refine_ls_shift/su_max 0.003
_refine_ls_shift/su_mean 0.000
_refine_ls_structure_factor_coef Fsqd
_refine_ls_weighting_details 'calc w=1/[\s^2^(Fo^2^)+(0.0792P)^2^+4.1646P] where P=(Fo^2^+2Fc^2^)/3'
_refine_ls_weighting_scheme calc
_refine_ls_wR_factor_gt 0.1307
_refine_ls_wR_factor_ref 0.1504
_reflns_number_gt 3725
_reflns_number_total 5392
_reflns_threshold_expression >2sigma(I)
_cod_data_source_file C0DT00997K.TXT
_cod_data_source_block perianam
_cod_depositor_comments
;
The following automatic conversions were performed:
'_symmetry_cell_setting' value 'Orthorhombic' changed to 'orthorhombic'
according to '/home/saulius/struct/CIF-dictionaries/cif_core.dic'
dictionary named 'cif_core.dic' version 2.4.1 from 2010-06-29.

Automatic conversion script
Id: cif_fix_enum 1555 2011-01-17 13:19:09Z saulius 
;
_cod_original_sg_symbol_H-M Pbca
_cod_database_code 7014596

loop_
_symmetry_equiv_pos_as_xyz
'x, y, z'
'-x+1/2, -y, z+1/2'
'-x, y+1/2, -z+1/2'
'x+1/2, -y+1/2, -z'
'-x, -y, -z'
'x-1/2, y, -z-1/2'
'x, -y-1/2, z-1/2'
'-x-1/2, y-1/2, z'

loop_
_atom_site_label
_atom_site_type_symbol
_atom_site_fract_x
_atom_site_fract_y
_atom_site_fract_z
_atom_site_U_iso_or_equiv
_atom_site_adp_type
_atom_site_occupancy
_atom_site_symmetry_multiplicity
_atom_site_calc_flag
_atom_site_refinement_flags
_atom_site_disorder_assembly
_atom_site_disorder_group
Rh1 Rh 0.46756(3) 1.022356(18) 0.350088(14) 0.04182(16) Uani 1 1 d . . .
Cl1 Cl 0.32950(11) 1.10089(7) 0.32056(5) 0.0593(4) Uani 1 1 d . . .
O1 O 0.5368(3) 1.10111(17) 0.39360(13) 0.0530(8) Uani 1 1 d . . .
O2 O 0.3776(3) 0.94648(16) 0.31535(14) 0.0535(8) Uani 1 1 d . . .
O3 O 0.3662(3) 1.00705(18) 0.42013(14) 0.0561(9) Uani 1 1 d . . .
N1 N 0.5716(3) 1.03599(18) 0.28626(16) 0.0428(9) Uani 1 1 d . . .
N2 N 0.5910(4) 0.9535(2) 0.37802(18) 0.0567(11) Uani 1 1 d . . .
C1 C 0.6377(4) 1.1299(2) 0.3823(2) 0.0520(12) Uani 1 1 d . . .
C2 C 0.7016(5) 1.1579(2) 0.4250(2) 0.0571(13) Uani 1 1 d . . .
C3 C 0.8095(5) 1.1839(3) 0.4131(3) 0.0667(15) Uani 1 1 d . . .
H3 H 0.8523 1.2023 0.4411 0.080 Uiso 1 1 calc R . .
C4 C 0.8564(5) 1.1838(3) 0.3621(3) 0.0624(14) Uani 1 1 d . . .
C5 C 0.7897(4) 1.1582(2) 0.3211(2) 0.0542(12) Uani 1 1 d . . .
H5 H 0.8186 1.1579 0.2862 0.065 Uiso 1 1 calc R . .
C6 C 0.6817(4) 1.1329(2) 0.3301(2) 0.0493(12) Uani 1 1 d . . .
C7 C 0.6551(6) 1.1586(3) 0.4813(2) 0.0829(19) Uani 1 1 d . . .
H7A H 0.7145 1.1709 0.5060 0.124 Uiso 1 1 calc R . .
H7B H 0.6265 1.1139 0.4901 0.124 Uiso 1 1 calc R . .
H7C H 0.5944 1.1914 0.4837 0.124 Uiso 1 1 calc R . .
C8 C 0.9779(5) 1.2070(4) 0.3520(3) 0.086(2) Uani 1 1 d . . .
H8A H 1.0255 1.1676 0.3465 0.128 Uiso 1 1 calc R . .
H8B H 1.0048 1.2324 0.3826 0.128 Uiso 1 1 calc R . .
H8C H 0.9801 1.2356 0.3206 0.128 Uiso 1 1 calc R . .
C9 C 0.6089(4) 1.1097(2) 0.28353(19) 0.0476(11) Uani 1 1 d . . .
H9A H 0.5416 1.1385 0.2819 0.057 Uiso 1 1 calc R . .
H9B H 0.6511 1.1166 0.2504 0.057 Uiso 1 1 calc R . .
C10 C 0.5110(4) 1.0207(2) 0.2338(2) 0.0477(12) Uani 1 1 d . . .
H10A H 0.4460 1.0511 0.2306 0.057 Uiso 1 1 calc R . .
H10B H 0.5622 1.0307 0.2042 0.057 Uiso 1 1 calc R . .
C11 C 0.4704(4) 0.9480(2) 0.2284(2) 0.0475(11) Uani 1 1 d . . .
C12 C 0.4980(5) 0.9116(3) 0.1819(2) 0.0569(13) Uani 1 1 d . . .
H12 H 0.5451 0.9320 0.1564 0.068 Uiso 1 1 calc R . .
C13 C 0.4577(5) 0.8460(3) 0.1724(3) 0.0656(15) Uani 1 1 d . . .
C14 C 0.3874(5) 0.8178(3) 0.2112(2) 0.0639(15) Uani 1 1 d . . .
H14 H 0.3583 0.7741 0.2052 0.077 Uiso 1 1 calc R . .
C15 C 0.3583(4) 0.8506(2) 0.2581(2) 0.0574(13) Uani 1 1 d . . .
C16 C 0.4034(4) 0.9176(2) 0.2679(2) 0.0482(12) Uani 1 1 d . . .
C17 C 0.4943(7) 0.8047(3) 0.1234(3) 0.096(2) Uani 1 1 d . . .
H17A H 0.4293 0.7958 0.1011 0.144 Uiso 1 1 calc R . .
H17B H 0.5269 0.7620 0.1350 0.144 Uiso 1 1 calc R . .
H17C H 0.5499 0.8301 0.1033 0.144 Uiso 1 1 calc R . .
C18 C 0.2800(5) 0.8184(3) 0.2994(3) 0.0764(17) Uani 1 1 d . . .
H18A H 0.2083 0.8420 0.2994 0.115 Uiso 1 1 calc R . .
H18B H 0.3141 0.8218 0.3345 0.115 Uiso 1 1 calc R . .
H18C H 0.2681 0.7710 0.2906 0.115 Uiso 1 1 calc R . .
C19 C 0.6730(4) 0.9893(2) 0.2908(2) 0.0486(12) Uani 1 1 d . . .
H19A H 0.6585 0.9477 0.2706 0.058 Uiso 1 1 calc R . .
H19B H 0.7389 1.0116 0.2750 0.058 Uiso 1 1 calc R . .
C20 C 0.6975(7) 0.9721(4) 0.3459(3) 0.105(3) Uani 1 1 d U . .
H20A H 0.7349 1.0107 0.3630 0.126 Uiso 1 1 calc R . .
H20B H 0.7499 0.9336 0.3466 0.126 Uiso 1 1 calc R . .
C21 C 0.6263(8) 0.9673(4) 0.4326(3) 0.111(3) Uani 1 1 d . . .
H21A H 0.5610 0.9663 0.4559 0.167 Uiso 1 1 calc R . .
H21B H 0.6613 1.0118 0.4343 0.167 Uiso 1 1 calc R . .
H21C H 0.6800 0.9331 0.4439 0.167 Uiso 1 1 calc R . .
C22 C 0.5607(7) 0.8830(4) 0.3746(4) 0.119(3) Uani 1 1 d U . .
H22A H 0.6205 0.8555 0.3898 0.178 Uiso 1 1 calc R . .
H22B H 0.5499 0.8706 0.3375 0.178 Uiso 1 1 calc R . .
H22C H 0.4914 0.8752 0.3942 0.178 Uiso 1 1 calc R . .
C23 C 0.2543(5) 0.9783(3) 0.4149(3) 0.0755(17) Uani 1 1 d . . .
H23A H 0.2159 0.9991 0.3850 0.113 Uiso 1 1 calc R . .
H23B H 0.2119 0.9867 0.4473 0.113 Uiso 1 1 calc R . .
H23C H 0.2602 0.9297 0.4091 0.113 Uiso 1 1 calc R . .
C25 C 0.9545(6) 1.0283(5) 0.4545(4) 0.098(2) Uani 1 1 d . . .
H25 H 0.9238 1.0473 0.4234 0.117 Uiso 1 1 calc R . .
C24 C 0.9491(6) 0.9604(5) 0.4626(4) 0.102(3) Uani 1 1 d . . .
H24 H 0.9135 0.9329 0.4371 0.122 Uiso 1 1 calc R . .
C26 C 0.9951(7) 0.9305(4) 0.5081(4) 0.101(2) Uani 1 1 d . . .
H26 H 0.9918 0.8833 0.5132 0.121 Uiso 1 1 calc R . .
O4 O 0.3659(4) 0.1338(2) 0.45887(18) 0.0877(13) Uani 1 1 d . . .
H4A H 0.4238 0.1446 0.4425 0.132 Uiso 1 1 calc R . .
C27 C 0.2802(8) 0.1811(4) 0.4482(3) 0.124(3) Uani 1 1 d . . .
H26A H 0.2225 0.1781 0.4755 0.186 Uiso 1 1 calc R . .
H26B H 0.2472 0.1715 0.4136 0.186 Uiso 1 1 calc R . .
H26C H 0.3119 0.2265 0.4480 0.186 Uiso 1 1 calc R . .

loop_
_atom_site_aniso_label
_atom_site_aniso_U_11
_atom_site_aniso_U_22
_atom_site_aniso_U_33
_atom_site_aniso_U_23
_atom_site_aniso_U_13
_atom_site_aniso_U_12
Rh1 0.0350(2) 0.0438(2) 0.0467(3) 0.00040(16) 0.00034(16) 0.00168(16)
Cl1 0.0501(7) 0.0662(8) 0.0614(8) 0.0013(6) -0.0013(6) 0.0180(6)
O1 0.048(2) 0.060(2) 0.051(2) -0.0080(16) 0.0010(15) -0.0060(17)
O2 0.0429(19) 0.0535(19) 0.064(2) -0.0087(18) 0.0058(16) -0.0080(16)
O3 0.046(2) 0.069(2) 0.053(2) 0.0052(17) 0.0071(16) -0.0025(17)
N1 0.038(2) 0.042(2) 0.048(2) -0.0031(17) -0.0005(18) -0.0006(17)
N2 0.050(3) 0.057(2) 0.063(3) 0.015(2) 0.000(2) 0.007(2)
C1 0.051(3) 0.047(3) 0.058(3) -0.005(2) -0.005(2) -0.002(2)
C2 0.056(3) 0.051(3) 0.065(3) -0.005(2) -0.007(3) -0.005(3)
C3 0.064(4) 0.052(3) 0.085(4) -0.009(3) -0.021(3) -0.007(3)
C4 0.053(3) 0.046(3) 0.088(4) -0.007(3) -0.005(3) -0.006(3)
C5 0.053(3) 0.040(2) 0.069(3) -0.006(2) 0.005(3) -0.002(2)
C6 0.049(3) 0.042(3) 0.057(3) -0.005(2) -0.004(2) -0.001(2)
C7 0.099(5) 0.090(4) 0.059(4) -0.010(3) -0.012(3) -0.026(4)
C8 0.062(4) 0.072(4) 0.123(6) -0.010(4) -0.002(4) -0.017(3)
C9 0.050(3) 0.043(2) 0.050(3) -0.003(2) 0.004(2) -0.003(2)
C10 0.046(3) 0.051(3) 0.046(3) -0.003(2) 0.000(2) 0.002(2)
C11 0.039(3) 0.043(2) 0.060(3) -0.005(2) -0.004(2) 0.004(2)
C12 0.053(3) 0.060(3) 0.058(3) -0.014(3) 0.001(2) 0.001(3)
C13 0.063(4) 0.059(3) 0.075(4) -0.023(3) -0.006(3) 0.000(3)
C14 0.053(3) 0.045(3) 0.094(4) -0.023(3) -0.005(3) -0.004(3)
C15 0.044(3) 0.045(3) 0.083(4) 0.001(3) -0.004(3) 0.000(2)
C16 0.035(3) 0.048(3) 0.062(3) -0.005(2) -0.004(2) 0.005(2)
C17 0.112(6) 0.077(4) 0.099(5) -0.038(4) 0.006(5) -0.007(4)
C18 0.066(4) 0.057(3) 0.106(5) -0.001(3) 0.009(4) -0.008(3)
C19 0.038(3) 0.047(3) 0.061(3) 0.000(2) 0.004(2) 0.003(2)
C20 0.081(5) 0.126(5) 0.107(5) 0.023(4) 0.017(4) 0.031(4)
C21 0.122(7) 0.104(5) 0.107(6) 0.010(4) -0.065(5) 0.017(5)
C22 0.120(5) 0.067(4) 0.169(6) 0.009(4) -0.057(5) 0.004(4)
C23 0.052(3) 0.096(5) 0.078(4) 0.007(3) 0.010(3) -0.011(3)
C25 0.077(5) 0.122(7) 0.094(6) 0.019(5) -0.007(4) 0.017(5)
C24 0.056(4) 0.138(8) 0.112(7) -0.020(6) -0.015(4) 0.016(5)
C26 0.076(5) 0.095(5) 0.131(7) 0.014(6) 0.001(5) 0.006(5)
O4 0.089(3) 0.096(3) 0.079(3) -0.018(2) 0.025(2) -0.011(3)
C27 0.134(7) 0.094(5) 0.144(7) -0.011(5) 0.052(6) 0.026(6)

loop_
_atom_type_symbol
_atom_type_description
_atom_type_scat_dispersion_real
_atom_type_scat_dispersion_imag
_atom_type_scat_source
C C 0.0033 0.0016 'International Tables Vol C Tables 4.2.6.8 and 6.1.1.4'
H H 0.0000 0.0000 'International Tables Vol C Tables 4.2.6.8 and 6.1.1.4'
N N 0.0061 0.0033 'International Tables Vol C Tables 4.2.6.8 and 6.1.1.4'
O O 0.0106 0.0060 'International Tables Vol C Tables 4.2.6.8 and 6.1.1.4'
Cl Cl 0.1484 0.1585 'International Tables Vol C Tables 4.2.6.8 and 6.1.1.4'
Rh Rh -1.1178 0.9187 'International Tables Vol C Tables 4.2.6.8 and 6.1.1.4'

loop_
_geom_angle_atom_site_label_1
_geom_angle_atom_site_label_2
_geom_angle_atom_site_label_3
_geom_angle
_geom_angle_site_symmetry_1
_geom_angle_site_symmetry_3
_geom_angle_publ_flag
O2 Rh1 N1 94.48(14) . . ?
O2 Rh1 O1 170.68(13) . . ?
N1 Rh1 O1 94.31(14) . . ?
O2 Rh1 N2 91.90(16) . . ?
N1 Rh1 N2 85.73(16) . . ?
O1 Rh1 N2 91.83(16) . . ?
O2 Rh1 O3 87.35(14) . . ?
N1 Rh1 O3 176.73(14) . . ?
O1 Rh1 O3 84.02(13) . . ?
N2 Rh1 O3 91.51(15) . . ?
O2 Rh1 Cl1 89.07(11) . . ?
N1 Rh1 Cl1 94.98(11) . . ?
O1 Rh1 Cl1 87.09(10) . . ?
N2 Rh1 Cl1 178.75(13) . . ?
O3 Rh1 Cl1 87.75(10) . . ?
C1 O1 Rh1 123.7(3) . . ?
C16 O2 Rh1 124.6(3) . . ?
C23 O3 Rh1 119.6(3) . . ?
C19 N1 C9 110.6(4) . . ?
C19 N1 C10 108.5(3) . . ?
C9 N1 C10 106.6(3) . . ?
C19 N1 Rh1 109.9(3) . . ?
C9 N1 Rh1 109.7(3) . . ?
C10 N1 Rh1 111.4(3) . . ?
C22 N2 C21 108.0(5) . . ?
C22 N2 C20 113.8(6) . . ?
C21 N2 C20 102.2(6) . . ?
C22 N2 Rh1 115.3(4) . . ?
C21 N2 Rh1 112.9(4) . . ?
C20 N2 Rh1 104.0(3) . . ?
O1 C1 C6 122.6(4) . . ?
O1 C1 C2 118.4(5) . . ?
C6 C1 C2 119.0(5) . . ?
C3 C2 C1 117.7(5) . . ?
C3 C2 C7 121.6(5) . . ?
C1 C2 C7 120.7(5) . . ?
C4 C3 C2 123.8(5) . . ?
C4 C3 H3 118.1 . . ?
C2 C3 H3 118.1 . . ?
C5 C4 C3 116.8(5) . . ?
C5 C4 C8 121.3(6) . . ?
C3 C4 C8 121.7(5) . . ?
C4 C5 C6 122.2(5) . . ?
C4 C5 H5 118.9 . . ?
C6 C5 H5 118.9 . . ?
C5 C6 C1 120.4(5) . . ?
C5 C6 C9 120.3(5) . . ?
C1 C6 C9 119.3(4) . . ?
C2 C7 H7A 109.5 . . ?
C2 C7 H7B 109.5 . . ?
H7A C7 H7B 109.5 . . ?
C2 C7 H7C 109.5 . . ?
H7A C7 H7C 109.5 . . ?
H7B C7 H7C 109.5 . . ?
C4 C8 H8A 109.5 . . ?
C4 C8 H8B 109.5 . . ?
H8A C8 H8B 109.5 . . ?
C4 C8 H8C 109.5 . . ?
H8A C8 H8C 109.5 . . ?
H8B C8 H8C 109.5 . . ?
N1 C9 C6 114.6(4) . . ?
N1 C9 H9A 108.6 . . ?
C6 C9 H9A 108.6 . . ?
N1 C9 H9B 108.6 . . ?
C6 C9 H9B 108.6 . . ?
H9A C9 H9B 107.6 . . ?
C11 C10 N1 114.3(4) . . ?
C11 C10 H10A 108.7 . . ?
N1 C10 H10A 108.7 . . ?
C11 C10 H10B 108.7 . . ?
N1 C10 H10B 108.7 . . ?
H10A C10 H10B 107.6 . . ?
C16 C11 C12 119.9(5) . . ?
C16 C11 C10 121.3(4) . . ?
C12 C11 C10 118.7(4) . . ?
C13 C12 C11 122.2(5) . . ?
C13 C12 H12 118.9 . . ?
C11 C12 H12 118.9 . . ?
C12 C13 C14 116.9(5) . . ?
C12 C13 C17 122.0(6) . . ?
C14 C13 C17 121.0(5) . . ?
C15 C14 C13 123.7(5) . . ?
C15 C14 H14 118.2 . . ?
C13 C14 H14 118.2 . . ?
C14 C15 C16 118.6(5) . . ?
C14 C15 C18 122.2(5) . . ?
C16 C15 C18 119.2(5) . . ?
O2 C16 C11 124.6(4) . . ?
O2 C16 C15 116.8(4) . . ?
C11 C16 C15 118.6(5) . . ?
C13 C17 H17A 109.5 . . ?
C13 C17 H17B 109.5 . . ?
H17A C17 H17B 109.5 . . ?
C13 C17 H17C 109.5 . . ?
H17A C17 H17C 109.5 . . ?
H17B C17 H17C 109.5 . . ?
C15 C18 H18A 109.5 . . ?
C15 C18 H18B 109.5 . . ?
H18A C18 H18B 109.5 . . ?
C15 C18 H18C 109.5 . . ?
H18A C18 H18C 109.5 . . ?
H18B C18 H18C 109.5 . . ?
C20 C19 N1 111.8(5) . . ?
C20 C19 H19A 109.3 . . ?
N1 C19 H19A 109.3 . . ?
C20 C19 H19B 109.3 . . ?
N1 C19 H19B 109.3 . . ?
H19A C19 H19B 107.9 . . ?
C19 C20 N2 112.9(6) . . ?
C19 C20 H20A 109.0 . . ?
N2 C20 H20A 109.0 . . ?
C19 C20 H20B 109.0 . . ?
N2 C20 H20B 109.0 . . ?
H20A C20 H20B 107.8 . . ?
N2 C21 H21A 109.5 . . ?
N2 C21 H21B 109.5 . . ?
H21A C21 H21B 109.5 . . ?
N2 C21 H21C 109.5 . . ?
H21A C21 H21C 109.5 . . ?
H21B C21 H21C 109.5 . . ?
N2 C22 H22A 109.5 . . ?
N2 C22 H22B 109.5 . . ?
H22A C22 H22B 109.5 . . ?
N2 C22 H22C 109.5 . . ?
H22A C22 H22C 109.5 . . ?
H22B C22 H22C 109.5 . . ?
O3 C23 H23A 109.5 . . ?
O3 C23 H23B 109.5 . . ?
H23A C23 H23B 109.5 . . ?
O3 C23 H23C 109.5 . . ?
H23A C23 H23C 109.5 . . ?
H23B C23 H23C 109.5 . . ?
C24 C25 C26 120.1(8) . 5_776 ?
C24 C25 H25 120.0 . . ?
C26 C25 H25 120.0 5_776 . ?
C25 C24 C26 121.4(8) . . ?
C25 C24 H24 119.3 . . ?
C26 C24 H24 119.3 . . ?
C25 C26 C24 118.5(8) 5_776 . ?
C25 C26 H26 120.7 5_776 . ?
C24 C26 H26 120.7 . . ?
C27 O4 H4A 109.5 . . ?
O4 C27 H26A 109.5 . . ?
O4 C27 H26B 109.5 . . ?
H26A C27 H26B 109.5 . . ?
O4 C27 H26C 109.5 . . ?
H26A C27 H26C 109.5 . . ?
H26B C27 H26C 109.5 . . ?

loop_
_geom_bond_atom_site_label_1
_geom_bond_atom_site_label_2
_geom_bond_distance
_geom_bond_site_symmetry_2
_geom_bond_publ_flag
Rh1 O2 2.012(3) . ?
Rh1 N1 2.019(4) . ?
Rh1 O1 2.046(3) . ?
Rh1 N2 2.095(4) . ?
Rh1 O3 2.128(3) . ?
Rh1 Cl1 2.3475(13) . ?
O1 C1 1.341(6) . ?
O2 C16 1.340(6) . ?
O3 C23 1.435(6) . ?
N1 C19 1.502(6) . ?
N1 C9 1.505(5) . ?
N1 C10 1.514(6) . ?
N2 C22 1.423(8) . ?
N2 C21 1.441(8) . ?
N2 C20 1.527(9) . ?
C1 C6 1.396(7) . ?
C1 C2 1.410(7) . ?
C2 C3 1.397(8) . ?
C2 C7 1.500(8) . ?
C3 C4 1.380(8) . ?
C3 H3 0.9300 . ?
C4 C5 1.378(7) . ?
C4 C8 1.516(8) . ?
C5 C6 1.379(7) . ?
C5 H5 0.9300 . ?
C6 C9 1.507(6) . ?
C7 H7A 0.9600 . ?
C7 H7B 0.9600 . ?
C7 H7C 0.9600 . ?
C8 H8A 0.9600 . ?
C8 H8B 0.9600 . ?
C8 H8C 0.9600 . ?
C9 H9A 0.9700 . ?
C9 H9B 0.9700 . ?
C10 C11 1.502(6) . ?
C10 H10A 0.9700 . ?
C10 H10B 0.9700 . ?
C11 C16 1.389(7) . ?
C11 C12 1.395(7) . ?
C12 C13 1.383(7) . ?
C12 H12 0.9300 . ?
C13 C14 1.384(8) . ?
C13 C17 1.520(8) . ?
C14 C15 1.372(7) . ?
C14 H14 0.9300 . ?
C15 C16 1.430(6) . ?
C15 C18 1.514(8) . ?
C17 H17A 0.9600 . ?
C17 H17B 0.9600 . ?
C17 H17C 0.9600 . ?
C18 H18A 0.9600 . ?
C18 H18B 0.9600 . ?
C18 H18C 0.9600 . ?
C19 C20 1.438(8) . ?
C19 H19A 0.9700 . ?
C19 H19B 0.9700 . ?
C20 H20A 0.9700 . ?
C20 H20B 0.9700 . ?
C21 H21A 0.9600 . ?
C21 H21B 0.9600 . ?
C21 H21C 0.9600 . ?
C22 H22A 0.9600 . ?
C22 H22B 0.9600 . ?
C22 H22C 0.9600 . ?
C23 H23A 0.9600 . ?
C23 H23B 0.9600 . ?
C23 H23C 0.9600 . ?
C25 C24 1.341(11) . ?
C25 C26 1.361(11) 5_776 ?
C25 H25 0.9300 . ?
C24 C26 1.381(11) . ?
C24 H24 0.9300 . ?
C26 C25 1.361(11) 5_776 ?
C26 H26 0.9300 . ?
O4 C27 1.391(9) . ?
O4 H4A 0.8200 . ?
C27 H26A 0.9600 . ?
C27 H26B 0.9600 . ?
C27 H26C 0.9600 . ?
